data_1527404
loop_
_publ_author_name
'Gebert, E.'
'Kihlborg, L.'

_publ_section_title
;
 The crystal structure of a new copper wolfram oxide, Cu3 W O6
;
_journal_name_full 'Acta Chemica Scandinavica (1-27,1973-42,1988)'
_journal_page_first 221
_journal_page_last 231
_journal_volume 23
_journal_year 1969
_chemical_formula_sum 'Cu3 O6 W'
_chemical_name_systematic 'Cu3 W O6'
_space_group_IT_number 205
_symmetry_space_group_name_Hall '-P 2ac 2ab 3'
_symmetry_space_group_name_H-M 'P a -3'
_cell_angle_alpha 90
_cell_angle_beta 90
_cell_angle_gamma 90
_cell_formula_units_Z 8
_cell_length_a 9.797
_cell_length_b 9.797
_cell_length_c 9.797
_cell_volume 940.328
_citation_journal_id_ASTM ACSAA4
_cod_data_source_file Gebert_ACSAA4_1969_1171.cif
_cod_data_source_block Cu3O6W1
_cod_original_cell_volume 940.3279
_cod_original_formula_sum 'Cu3 O6 W1'
_cod_database_code 1527404

loop_
_symmetry_equiv_pos_as_xyz
x,y,z
-x+1/2,-y,z+1/2
x+1/2,-y+1/2,-z
-x,y+1/2,-z+1/2
z,x,y
-z+1/2,-x,y+1/2
z+1/2,-x+1/2,-y
-z,x+1/2,-y+1/2
y,z,x
y+1/2,-z+1/2,-x
-y,z+1/2,-x+1/2
-y+1/2,-z,x+1/2
-x,-y,-z
x-1/2,y,-z-1/2
-x-1/2,y-1/2,z
x,-y-1/2,z-1/2
-z,-x,-y
z-1/2,x,-y-1/2
-z-1/2,x-1/2,y
z,-x-1/2,y-1/2
-y,-z,-x
-y-1/2,z-1/2,x
y,-z-1/2,x-1/2
y-1/2,z,-x-1/2

loop_
_atom_site_label
_atom_site_type_symbol
_atom_site_fract_x
_atom_site_fract_y
_atom_site_fract_z
_atom_site_occupancy
_atom_site_U_iso_or_equiv
Cu1 Cu+2 0.40443 0.24568 0.13762 1 0.0
W1 W+6 0.11703 0.11703 0.11703 1 0.0
O1 O-2 0.2193 0.3016 0.0891 1 0.0
O2 O-2 0.4446 0.4636 0.1953 1 0.0
